data_1516950
loop_
_publ_author_name
'Radu F. Semeniuc'
'Robert R. Baum'
'Jedidiah J. Veach'
'Kraig A. Wheeler'
'Perry J. Pellechia'

_publ_section_title
;
 Metal complexes of ditopic dithiophosphonate ligands built on a
 naphthalenediimide core
;
_journal_name_full
;
Inorganica Chimica Acta
;
_journal_page_first 228
_journal_page_last 238
_journal_volume 400
_journal_year 2013
_chemical_formula_moiety 'C68 H56 N2 O8 P2 S4 Sn2'
_chemical_formula_sum 'C68 H56 N2 O8 P2 S4 Sn2'
_chemical_formula_weight 1456.79
_space_group_IT_number 2
_symmetry_cell_setting triclinic
_symmetry_space_group_name_Hall '-P 1'
_symmetry_space_group_name_H-M 'P -1'
_atom_sites_solution_hydrogens geom
_atom_sites_solution_primary direct
_atom_sites_solution_secondary difmap
_cell_angle_alpha 75.808(5)
_cell_angle_beta 78.661(5)
_cell_angle_gamma 87.864(5)
_cell_formula_units_Z 1
_cell_length_a 9.1471(11)
_cell_length_b 13.3620(15)
_cell_length_c 14.7072(17)
_cell_measurement_reflns_used 4575
_cell_measurement_temperature 100(2)
_cell_measurement_theta_max 50.743
_cell_measurement_theta_min 3.159
_cell_volume 1708.6(3)
_computing_cell_refinement APEX2
_computing_data_collection 'APEX2 (Bruker, 2010)'
_computing_data_reduction
;
SAINT (Bruker, 2008) and XPREP (Bruker, 2008)
;
_computing_molecular_graphics 'XSEED (Barbour, 2001)'
_computing_publication_material 'XSEED (Barbour, 2001)'
_computing_structure_refinement 'SHELXL-97 (Sheldrick, 2008)'
_computing_structure_solution 'SHELXS-97 (Sheldrick, 2008)'
_diffrn_ambient_temperature 100(2)
_diffrn_detector_area_resol_mean 8.33
_diffrn_measured_fraction_theta_full 0.966
_diffrn_measured_fraction_theta_max 0.966
_diffrn_measurement_device_type 'Bruker APEXII CCD'
_diffrn_measurement_method 'phi and omega scans'
_diffrn_radiation_monochromator graphite
_diffrn_radiation_source 'fine-focus sealed tube'
_diffrn_radiation_type CuK\a
_diffrn_radiation_wavelength 1.54178
_diffrn_reflns_av_R_equivalents 0.1704
_diffrn_reflns_av_sigmaI/netI 0.1447
_diffrn_reflns_limit_h_max 8
_diffrn_reflns_limit_h_min -9
_diffrn_reflns_limit_k_max 13
_diffrn_reflns_limit_k_min -13
_diffrn_reflns_limit_l_max 14
_diffrn_reflns_limit_l_min -14
_diffrn_reflns_number 16357
_diffrn_reflns_theta_full 51.72
_diffrn_reflns_theta_max 51.72
_diffrn_reflns_theta_min 3.16
_exptl_absorpt_coefficient_mu 7.829
_exptl_absorpt_correction_T_max 0.262
_exptl_absorpt_correction_T_min 0.046
_exptl_absorpt_correction_type multi-scan
_exptl_absorpt_process_details 'SADABS (Bruker, 2010)'
_exptl_crystal_colour orange
_exptl_crystal_density_diffrn 1.416
_exptl_crystal_density_method 'not measured'
_exptl_crystal_description 'transparent plate'
_exptl_crystal_F_000 736
_exptl_crystal_size_max 0.332
_exptl_crystal_size_mid 0.230
_exptl_crystal_size_min 0.144
_refine_diff_density_max 1.510
_refine_diff_density_min -1.006
_refine_diff_density_rms 0.161
_refine_ls_extinction_method none
_refine_ls_goodness_of_fit_ref 1.032
_refine_ls_hydrogen_treatment constr
_refine_ls_matrix_type full
_refine_ls_number_parameters 389
_refine_ls_number_reflns 3652
_refine_ls_number_restraints 6
_refine_ls_restrained_S_all 1.032
_refine_ls_R_factor_all 0.1390
_refine_ls_R_factor_gt 0.0990
_refine_ls_shift/su_max 0.032
_refine_ls_shift/su_mean 0.005
_refine_ls_structure_factor_coef Fsqd
_refine_ls_weighting_details 'calc w=1/[\s^2^(Fo^2^)+(0.1448P)^2^+3.2933P] where P=(Fo^2^+2Fc^2^)/3'
_refine_ls_weighting_scheme calc
_refine_ls_wR_factor_gt 0.2289
_refine_ls_wR_factor_ref 0.2505
_reflns_number_gt 2417
_reflns_number_total 3652
_reflns_threshold_expression >2sigma(I)
_cod_data_source_file ICA-2013-400-228-238-1.cif
_cod_data_source_block 2a-[SnPh3]2
_cod_original_sg_symbol_Hall '-p 1'
_cod_original_sg_symbol_H-M 'p -1'
_cod_database_code 1516950

loop_
_symmetry_equiv_pos_as_xyz
'x, y, z'
'-x, -y, -z'

loop_
_atom_site_label
_atom_site_type_symbol
_atom_site_fract_x
_atom_site_fract_y
_atom_site_fract_z
_atom_site_U_iso_or_equiv
_atom_site_adp_type
_atom_site_occupancy
_atom_site_symmetry_multiplicity
_atom_site_calc_flag
_atom_site_refinement_flags
Sn1 Sn 0.45550(10) 0.34896(7) 0.37900(6) 0.0402(3) Uani 1 1 d .
S1 S 0.6400(4) 0.2953(3) 0.1490(2) 0.0597(11) Uani 1 1 d .
S2 S 0.3416(4) 0.2152(2) 0.3270(2) 0.0408(9) Uani 1 1 d .
P1 P 0.4448(4) 0.2312(3) 0.1843(2) 0.0456(10) Uani 1 1 d .
O1 O 0.1488(11) -0.0336(8) 0.2227(7) 0.071(3) Uani 1 1 d .
O2 O 0.4543(10) -0.0703(7) 0.4378(7) 0.060(3) Uani 1 1 d .
O3 O 0.4378(9) 0.1158(6) 0.1751(6) 0.050(2) Uani 1 1 d .
O4 O 0.0244(10) 0.4075(7) -0.0690(6) 0.062(3) Uani 1 1 d .
N1 N 0.3009(15) -0.0460(8) 0.3301(8) 0.069(4) Uani 1 1 d .
C1 C 0.1551(19) -0.0293(9) 0.3012(10) 0.064(5) Uani 1 1 d .
C2 C 0.0388(16) -0.0066(10) 0.3735(9) 0.049(4) Uani 1 1 d .
C3 C -0.0993(15) 0.0180(9) 0.3492(10) 0.052(4) Uani 1 1 d .
H3 H -0.1119 0.0228 0.2857 0.063 Uiso 1 1 calc R
C4 C 0.0562(15) -0.0084(9) 0.4656(9) 0.048(4) Uani 1 1 d .
C5 C 0.2010(14) -0.0293(8) 0.4920(9) 0.041(4) Uani 1 1 d .
C6 C 0.2179(16) -0.0356(9) 0.5836(10) 0.051(4) Uani 1 1 d .
H6 H 0.3123 -0.0523 0.6008 0.061 Uiso 1 1 calc R
C7 C 0.3245(17) -0.0526(9) 0.4198(10) 0.054(5) Uani 1 1 d .
C8 C 0.4239(18) -0.0635(10) 0.2583(10) 0.065(5) Uani 1 1 d .
H8A H 0.3858 -0.0809 0.2055 0.078 Uiso 1 1 calc R
H8B H 0.4835 -0.1223 0.2862 0.078 Uiso 1 1 calc R
C9 C 0.5190(16) 0.0310(10) 0.2210(11) 0.063(5) Uani 1 1 d .
H9A H 0.5547 0.0490 0.2744 0.076 Uiso 1 1 calc R
H9B H 0.6072 0.0174 0.1747 0.076 Uiso 1 1 calc R
C10 C 0.3169(14) 0.2868(10) 0.1108(10) 0.049(4) Uani 1 1 d .
C11 C 0.3575(14) 0.3753(10) 0.0361(9) 0.047(4) Uani 1 1 d .
H11 H 0.4521 0.4067 0.0284 0.056 Uiso 1 1 calc R
C12 C 0.2669(14) 0.4170(10) -0.0247(9) 0.047(4) Uani 1 1 d .
H12 H 0.2999 0.4751 -0.0759 0.056 Uiso 1 1 calc R
C13 C 0.1242(12) 0.3750(9) -0.0130(9) 0.042(4) Uani 1 1 d .
C14 C 0.0801(16) 0.2872(11) 0.0628(11) 0.069(5) Uani 1 1 d .
H14 H -0.0145 0.2553 0.0720 0.083 Uiso 1 1 calc R
C15 C 0.1790(16) 0.2488(10) 0.1234(9) 0.055(4) Uani 1 1 d .
H15 H 0.1469 0.1926 0.1767 0.066 Uiso 1 1 calc R
C16 C 0.0698(15) 0.4924(11) -0.1493(9) 0.059(4) Uani 1 1 d .
H16A H 0.1002 0.5506 -0.1274 0.088 Uiso 1 1 calc R
H16B H -0.0136 0.5131 -0.1824 0.088 Uiso 1 1 calc R
H16C H 0.1539 0.4718 -0.1932 0.088 Uiso 1 1 calc R
C17 C 0.4343(14) 0.4981(9) 0.2827(8) 0.043(4) Uani 1 1 d .
C18 C 0.5271(14) 0.5749(9) 0.2813(8) 0.042(4) Uani 1 1 d .
H18 H 0.5998 0.5630 0.3207 0.051 Uiso 1 1 calc R
C19 C 0.5144(13) 0.6735(10) 0.2201(9) 0.049(4) Uani 1 1 d .
H19 H 0.5811 0.7279 0.2161 0.059 Uiso 1 1 calc R
C20 C 0.4074(14) 0.6890(9) 0.1681(10) 0.051(4) Uani 1 1 d .
H20 H 0.3949 0.7565 0.1306 0.061 Uiso 1 1 calc R
C21 C 0.3157(15) 0.6115(11) 0.1669(9) 0.056(4) Uani 1 1 d .
H21 H 0.2421 0.6248 0.1282 0.067 Uiso 1 1 calc R
C22 C 0.3308(15) 0.5100(10) 0.2243(8) 0.046(4) Uani 1 1 d .
H22 H 0.2724 0.4536 0.2224 0.055 Uiso 1 1 calc R
C23 C 0.2965(12) 0.3393(8) 0.5138(8) 0.034(3) Uani 1 1 d U
C24 C 0.2131(13) 0.4266(10) 0.5232(8) 0.042(4) Uani 1 1 d .
H24 H 0.2263 0.4878 0.4730 0.050 Uiso 1 1 calc R
C25 C 0.1106(15) 0.4229(9) 0.6069(8) 0.046(4) Uani 1 1 d .
H25 H 0.0531 0.4815 0.6161 0.055 Uiso 1 1 calc R
C26 C 0.0949(14) 0.3338(11) 0.6749(8) 0.048(4) Uani 1 1 d .
H26 H 0.0251 0.3314 0.7325 0.058 Uiso 1 1 calc R
C27 C 0.1742(14) 0.2456(10) 0.6658(8) 0.046(4) Uani 1 1 d .
H27 H 0.1586 0.1844 0.7159 0.055 Uiso 1 1 calc R
C28 C 0.2750(14) 0.2477(10) 0.5839(8) 0.043(4) Uani 1 1 d .
H28 H 0.3294 0.1878 0.5749 0.052 Uiso 1 1 calc R
C29 C 0.6739(17) 0.3160(9) 0.4143(9) 0.056(5) Uani 1 1 d .
C30 C 0.6792(14) 0.3077(8) 0.5081(8) 0.040(4) Uani 1 1 d .
H30 H 0.5910 0.3156 0.5520 0.047 Uiso 1 1 calc R
C31 C 0.8158(13) 0.2873(9) 0.5396(9) 0.044(4) Uani 1 1 d .
H31 H 0.8204 0.2810 0.6047 0.053 Uiso 1 1 calc R
C32 C 0.9403(14) 0.2768(9) 0.4754(8) 0.040(4) Uani 1 1 d .
H32 H 1.0328 0.2642 0.4960 0.048 Uiso 1 1 calc R
C33 C 0.9356(13) 0.2840(9) 0.3822(9) 0.044(4) Uani 1 1 d .
H33 H 1.0241 0.2770 0.3381 0.053 Uiso 1 1 calc R
C34 C 0.8010(14) 0.3015(9) 0.3523(9) 0.046(4) Uani 1 1 d .
H34 H 0.7965 0.3036 0.2879 0.055 Uiso 1 1 calc R

loop_
_atom_site_aniso_label
_atom_site_aniso_U_11
_atom_site_aniso_U_22
_atom_site_aniso_U_33
_atom_site_aniso_U_23
_atom_site_aniso_U_13
_atom_site_aniso_U_12
Sn1 0.0387(5) 0.0398(5) 0.0411(4) -0.0066(4) -0.0091(3) 0.0015(4)
S1 0.061(2) 0.069(2) 0.050(2) -0.0197(18) -0.0046(17) -0.010(2)
S2 0.0469(19) 0.0385(17) 0.0374(16) -0.0158(14) 0.0004(14) -0.0073(16)
P1 0.055(2) 0.050(2) 0.0324(17) -0.0158(15) -0.0033(15) -0.0025(18)
O1 0.070(7) 0.082(7) 0.056(6) -0.010(5) -0.007(5) -0.005(6)
O2 0.049(6) 0.049(5) 0.075(6) 0.000(5) -0.013(5) 0.006(5)
O3 0.055(5) 0.057(5) 0.052(5) -0.035(4) -0.019(4) 0.010(5)
O4 0.057(6) 0.062(6) 0.063(6) -0.001(5) -0.026(5) 0.011(5)
N1 0.111(10) 0.043(6) 0.053(7) -0.016(6) -0.015(7) 0.014(7)
C1 0.131(12) 0.019(7) 0.052(8) -0.003(6) -0.039(9) -0.031(8)
C2 0.067(9) 0.041(7) 0.033(7) -0.010(6) 0.007(7) 0.001(7)
C3 0.054(9) 0.041(8) 0.062(8) -0.002(7) -0.023(7) -0.001(7)
C4 0.055(9) 0.026(7) 0.047(8) 0.006(6) 0.010(6) -0.009(7)
C5 0.050(8) 0.015(6) 0.058(8) -0.005(6) -0.015(6) -0.006(6)
C6 0.053(9) 0.031(7) 0.061(9) 0.001(7) -0.006(7) -0.004(7)
C7 0.075(10) 0.018(7) 0.058(9) -0.003(6) 0.006(8) -0.003(7)
C8 0.095(11) 0.048(8) 0.059(9) -0.020(7) -0.027(8) 0.000(8)
C9 0.060(9) 0.063(8) 0.072(9) -0.028(7) -0.019(7) 0.036(8)
C10 0.031(7) 0.046(8) 0.065(9) -0.019(7) 0.012(6) -0.017(7)
C11 0.031(7) 0.056(8) 0.045(7) 0.009(7) -0.010(6) -0.008(7)
C12 0.045(8) 0.056(8) 0.038(7) -0.019(6) 0.001(6) 0.013(7)
C13 0.016(6) 0.048(8) 0.054(8) 0.002(6) -0.004(6) -0.012(6)
C14 0.050(9) 0.068(10) 0.078(10) 0.006(8) -0.017(8) 0.008(8)
C15 0.072(10) 0.041(8) 0.048(8) -0.003(6) -0.013(7) -0.005(8)
C16 0.048(8) 0.071(9) 0.057(8) -0.014(7) -0.013(7) 0.017(8)
C17 0.046(8) 0.034(7) 0.030(7) 0.015(6) 0.008(6) -0.014(6)
C18 0.040(7) 0.052(8) 0.037(7) -0.013(6) -0.011(6) 0.003(7)
C19 0.023(7) 0.057(8) 0.058(8) -0.004(7) 0.003(6) -0.011(7)
C20 0.037(8) 0.025(7) 0.074(9) 0.010(7) -0.002(7) 0.003(6)
C21 0.044(8) 0.064(9) 0.048(8) 0.007(7) -0.009(6) -0.001(8)
C22 0.054(8) 0.047(8) 0.039(7) -0.016(6) -0.008(6) -0.003(7)
C23 0.032(5) 0.037(5) 0.028(5) -0.017(4) 0.017(4) 0.007(5)
C24 0.043(8) 0.049(8) 0.033(7) -0.009(6) -0.006(6) 0.000(7)
C25 0.064(9) 0.042(7) 0.043(7) -0.033(6) -0.013(6) 0.006(7)
C26 0.042(8) 0.088(10) 0.022(6) -0.032(6) -0.001(5) -0.002(7)
C27 0.038(8) 0.053(8) 0.033(7) 0.005(6) 0.006(6) 0.004(7)
C28 0.057(8) 0.044(7) 0.036(7) -0.011(6) -0.024(6) -0.011(7)
C29 0.096(11) 0.019(6) 0.046(8) -0.009(6) 0.000(8) 0.003(7)
C30 0.049(8) 0.027(6) 0.037(7) -0.004(6) 0.006(6) -0.028(6)
C31 0.050(8) 0.029(7) 0.054(7) 0.010(6) -0.033(6) -0.019(6)
C32 0.040(7) 0.038(7) 0.037(7) 0.001(6) -0.004(6) -0.008(6)
C33 0.019(7) 0.035(7) 0.065(9) -0.002(7) 0.012(6) -0.003(6)
C34 0.051(9) 0.045(8) 0.041(7) -0.008(6) -0.009(6) -0.001(7)

loop_
_atom_type_symbol
_atom_type_description
_atom_type_scat_dispersion_real
_atom_type_scat_dispersion_imag
_atom_type_scat_source
C C 0.0181 0.0091 'International Tables Vol C Tables 4.2.6.8 and 6.1.1.4'
H H 0.0000 0.0000 'International Tables Vol C Tables 4.2.6.8 and 6.1.1.4'
N N 0.0311 0.0180 'International Tables Vol C Tables 4.2.6.8 and 6.1.1.4'
O O 0.0492 0.0322 'International Tables Vol C Tables 4.2.6.8 and 6.1.1.4'
P P 0.2955 0.4335 'International Tables Vol C Tables 4.2.6.8 and 6.1.1.4'
S S 0.3331 0.5567 'International Tables Vol C Tables 4.2.6.8 and 6.1.1.4'
Cl Cl 0.3639 0.7018 'International Tables Vol C Tables 4.2.6.8 and 6.1.1.4'
Sn Sn 0.0259 5.4591 'International Tables Vol C Tables 4.2.6.8 and 6.1.1.4'

loop_
_geom_angle_atom_site_label_1
_geom_angle_atom_site_label_2
_geom_angle_atom_site_label_3
_geom_angle
_geom_angle_site_symmetry_1
_geom_angle_site_symmetry_3
C29 Sn1 C17 115.5(5) . .
C29 Sn1 C23 107.2(5) . .
C17 Sn1 C23 109.0(4) . .
C29 Sn1 S2 116.4(3) . .
C17 Sn1 S2 109.5(4) . .
C23 Sn1 S2 97.5(3) . .
P1 S2 Sn1 105.14(16) . .
O3 P1 C10 98.8(6) . .
O3 P1 S1 116.0(4) . .
C10 P1 S1 115.4(4) . .
O3 P1 S2 100.9(3) . .
C10 P1 S2 108.7(4) . .
S1 P1 S2 115.0(2) . .
C9 O3 P1 125.6(9) . .
C13 O4 C16 116.2(10) . .
C7 N1 C8 118.8(13) . .
C7 N1 C1 124.9(12) . .
C8 N1 C1 116.1(12) . .
O1 C1 C2 128.6(16) . .
O1 C1 N1 117.7(14) . .
C2 C1 N1 113.7(12) . .
C3 C2 C4 118.7(12) . .
C3 C2 C1 117.2(13) . .
C4 C2 C1 124.1(14) . .
C6 C3 C2 120.4(14) 2_556 .
C6 C3 H3 119.8 2_556 .
C2 C3 H3 119.8 . .
C4 C4 C2 123.4(17) 2_556 .
C4 C4 C5 116.6(17) 2_556 .
C2 C4 C5 120.0(12) . .
C6 C5 C4 120.5(12) . .
C6 C5 C7 121.4(13) . .
C4 C5 C7 117.9(12) . .
C5 C6 C3 120.3(14) . 2_556
C5 C6 H6 119.8 . .
C3 C6 H6 119.8 2_556 .
O2 C7 N1 119.8(13) . .
O2 C7 C5 121.1(13) . .
N1 C7 C5 118.9(14) . .
N1 C8 C9 109.4(12) . .
N1 C8 H8A 109.8 . .
C9 C8 H8A 109.7 . .
N1 C8 H8B 109.8 . .
C9 C8 H8B 109.8 . .
H8A C8 H8B 108.2 . .
O3 C9 C8 110.9(12) . .
O3 C9 H9A 109.4 . .
C8 C9 H9A 109.5 . .
O3 C9 H9B 109.5 . .
C8 C9 H9B 109.5 . .
H9A C9 H9B 108.1 . .
C15 C10 C11 117.2(12) . .
C15 C10 P1 122.7(10) . .
C11 C10 P1 120.2(10) . .
C12 C11 C10 122.2(12) . .
C12 C11 H11 118.9 . .
C10 C11 H11 118.9 . .
C11 C12 C13 120.4(11) . .
C11 C12 H12 119.9 . .
C13 C12 H12 119.8 . .
O4 C13 C12 126.5(11) . .
O4 C13 C14 115.2(11) . .
C12 C13 C14 118.2(12) . .
C15 C14 C13 118.2(13) . .
C15 C14 H14 120.9 . .
C13 C14 H14 120.9 . .
C10 C15 C14 123.6(12) . .
C10 C15 H15 118.2 . .
C14 C15 H15 118.2 . .
O4 C16 H16A 109.6 . .
O4 C16 H16B 109.3 . .
H16A C16 H16B 109.5 . .
O4 C16 H16C 109.4 . .
H16A C16 H16C 109.5 . .
H16B C16 H16C 109.5 . .
C18 C17 C22 122.8(11) . .
C18 C17 Sn1 117.7(9) . .
C22 C17 Sn1 119.4(9) . .
C17 C18 C19 119.0(12) . .
C17 C18 H18 120.6 . .
C19 C18 H18 120.5 . .
C20 C19 C18 119.3(12) . .
C20 C19 H19 120.4 . .
C18 C19 H19 120.4 . .
C19 C20 C21 122.2(12) . .
C19 C20 H20 118.8 . .
C21 C20 H20 118.9 . .
C20 C21 C22 119.7(13) . .
C20 C21 H21 120.2 . .
C22 C21 H21 120.1 . .
C17 C22 C21 116.7(12) . .
C17 C22 H22 121.6 . .
C21 C22 H22 121.7 . .
C28 C23 C24 121.9(10) . .
C28 C23 Sn1 120.8(8) . .
C24 C23 Sn1 117.3(8) . .
C25 C24 C23 118.8(10) . .
C25 C24 H24 120.6 . .
C23 C24 H24 120.6 . .
C26 C25 C24 118.0(11) . .
C26 C25 H25 120.9 . .
C24 C25 H25 121.0 . .
C25 C26 C27 123.9(11) . .
C25 C26 H26 118.1 . .
C27 C26 H26 118.0 . .
C28 C27 C26 118.8(11) . .
C28 C27 H27 120.6 . .
C26 C27 H27 120.6 . .
C27 C28 C23 118.5(12) . .
C27 C28 H28 120.8 . .
C23 C28 H28 120.8 . .
C34 C29 C30 119.4(14) . .
C34 C29 Sn1 125.9(11) . .
C30 C29 Sn1 114.7(10) . .
C29 C30 C31 120.0(12) . .
C29 C30 H30 120.0 . .
C31 C30 H30 120.0 . .
C32 C31 C30 118.9(12) . .
C32 C31 H31 120.5 . .
C30 C31 H31 120.6 . .
C31 C32 C33 121.5(12) . .
C31 C32 H32 119.2 . .
C33 C32 H32 119.3 . .
C32 C33 C34 119.3(11) . .
C32 C33 H33 120.3 . .
C34 C33 H33 120.4 . .
C29 C34 C33 120.9(13) . .
C29 C34 H34 119.6 . .
C33 C34 H34 119.5 . .

loop_
_geom_bond_atom_site_label_1
_geom_bond_atom_site_label_2
_geom_bond_distance
_geom_bond_site_symmetry_2
Sn1 C29 2.164(16) .
Sn1 C17 2.170(11) .
Sn1 C23 2.195(10) .
Sn1 S2 2.447(3) .
S1 P1 1.929(5) .
S2 P1 2.088(4) .
P1 O3 1.586(9) .
P1 C10 1.768(14) .
O1 C1 1.183(17) .
O2 C7 1.268(17) .
O3 C9 1.432(15) .
O4 C13 1.338(15) .
O4 C16 1.428(15) .
N1 C7 1.359(19) .
N1 C8 1.439(18) .
N1 C1 1.47(2) .
C1 C2 1.43(2) .
C2 C3 1.386(19) .
C2 C4 1.389(19) .
C3 C6 1.372(18) 2_556
C3 H3 0.9500 .
C4 C4 1.35(2) 2_556
C4 C5 1.451(19) .
C5 C6 1.369(19) .
C5 C7 1.471(18) .
C6 C3 1.372(19) 2_556
C6 H6 0.9500 .
C8 C9 1.486(19) .
C8 H8A 0.9900 .
C8 H8B 0.9900 .
C9 H9A 0.9900 .
C9 H9B 0.9900 .
C10 C15 1.339(18) .
C10 C11 1.406(16) .
C11 C12 1.346(17) .
C11 H11 0.9500 .
C12 C13 1.403(17) .
C12 H12 0.9500 .
C13 C14 1.414(18) .
C14 C15 1.39(2) .
C14 H14 0.9500 .
C15 H15 0.9500 .
C16 H16A 0.9800 .
C16 H16B 0.9800 .
C16 H16C 0.9800 .
C17 C18 1.350(18) .
C17 C22 1.378(18) .
C18 C19 1.417(17) .
C18 H18 0.9500 .
C19 C20 1.337(19) .
C19 H19 0.9500 .
C20 C21 1.362(19) .
C20 H20 0.9500 .
C21 C22 1.428(17) .
C21 H21 0.9500 .
C22 H22 0.9500 .
C23 C28 1.385(15) .
C23 C24 1.390(16) .
C24 C25 1.385(16) .
C24 H24 0.9500 .
C25 C26 1.345(16) .
C25 H25 0.9500 .
C26 C27 1.382(18) .
C26 H26 0.9500 .
C27 C28 1.360(16) .
C27 H27 0.9500 .
C28 H28 0.9500 .
C29 C34 1.368(18) .
C29 C30 1.367(18) .
C30 C31 1.411(17) .
C30 H30 0.9500 .
C31 C32 1.355(17) .
C31 H31 0.9500 .
C32 C33 1.360(18) .
C32 H32 0.9500 .
C33 C34 1.380(18) .
C33 H33 0.9500 .
C34 H34 0.9500 .

loop_
_geom_torsion_atom_site_label_1
_geom_torsion_atom_site_label_2
_geom_torsion_atom_site_label_3
_geom_torsion_atom_site_label_4
_geom_torsion
_geom_torsion_site_symmetry_1
_geom_torsion_site_symmetry_4
C29 Sn1 S2 P1 -78.9(4) . .
C17 Sn1 S2 P1 54.4(4) . .
C23 Sn1 S2 P1 167.6(3) . .
Sn1 S2 P1 O3 150.0(4) . .
Sn1 S2 P1 C10 -106.7(5) . .
Sn1 S2 P1 S1 24.4(3) . .
C10 P1 O3 C9 -179.3(10) . .
S1 P1 O3 C9 56.7(10) . .
S2 P1 O3 C9 -68.2(9) . .
C7 N1 C1 O1 -173.9(12) . .
C8 N1 C1 O1 1.6(17) . .
C7 N1 C1 C2 7.7(17) . .
C8 N1 C1 C2 -176.8(11) . .
O1 C1 C2 C3 -3(2) . .
N1 C1 C2 C3 175.1(11) . .
O1 C1 C2 C4 176.7(13) . .
N1 C1 C2 C4 -5.1(18) . .
C4 C2 C3 C6 -3.0(19) . 2_556
C1 C2 C3 C6 176.8(11) . 2_556
C3 C2 C4 C4 3(2) . 2_556
C1 C2 C4 C4 -176.8(15) . 2_556
C3 C2 C4 C5 -177.2(11) . .
C1 C2 C4 C5 3.0(19) . .
C4 C4 C5 C6 3(2) 2_556 .
C2 C4 C5 C6 -177.2(11) . .
C4 C4 C5 C7 177.3(13) 2_556 .
C2 C4 C5 C7 -2.5(16) . .
C4 C5 C6 C3 -2.7(18) . 2_556
C7 C5 C6 C3 -177.1(11) . 2_556
C8 N1 C7 O2 2.4(18) . .
C1 N1 C7 O2 177.8(11) . .
C8 N1 C7 C5 176.8(11) . .
C1 N1 C7 C5 -7.7(18) . .
C6 C5 C7 O2 -6.3(17) . .
C4 C5 C7 O2 179.1(10) . .
C6 C5 C7 N1 179.3(11) . .
C4 C5 C7 N1 4.8(16) . .
C7 N1 C8 C9 -79.4(15) . .
C1 N1 C8 C9 104.7(14) . .
P1 O3 C9 C8 138.6(10) . .
N1 C8 C9 O3 -62.9(16) . .
O3 P1 C10 C15 52.9(13) . .
S1 P1 C10 C15 177.3(11) . .
S2 P1 C10 C15 -51.9(13) . .
O3 P1 C10 C11 -127.9(11) . .
S1 P1 C10 C11 -3.5(13) . .
S2 P1 C10 C11 127.3(10) . .
C15 C10 C11 C12 -4(2) . .
P1 C10 C11 C12 176.4(11) . .
C10 C11 C12 C13 3(2) . .
C16 O4 C13 C12 1.0(19) . .
C16 O4 C13 C14 -176.5(12) . .
C11 C12 C13 O4 -178.7(13) . .
C11 C12 C13 C14 -1(2) . .
O4 C13 C14 C15 179.6(13) . .
C12 C13 C14 C15 2(2) . .
C11 C10 C15 C14 5(2) . .
P1 C10 C15 C14 -175.7(12) . .
C13 C14 C15 C10 -4(2) . .
C29 Sn1 C17 C18 -26.4(11) . .
C23 Sn1 C17 C18 94.2(10) . .
S2 Sn1 C17 C18 -160.2(9) . .
C29 Sn1 C17 C22 151.9(9) . .
C23 Sn1 C17 C22 -87.4(10) . .
S2 Sn1 C17 C22 18.2(10) . .
C22 C17 C18 C19 2.6(19) . .
Sn1 C17 C18 C19 -179.1(9) . .
C17 C18 C19 C20 2.5(19) . .
C18 C19 C20 C21 -4(2) . .
C19 C20 C21 C22 1(2) . .
C18 C17 C22 C21 -5.5(18) . .
Sn1 C17 C22 C21 176.2(9) . .
C20 C21 C22 C17 3.6(18) . .
C29 Sn1 C23 C28 -61.8(11) . .
C17 Sn1 C23 C28 172.6(10) . .
S2 Sn1 C23 C28 58.9(10) . .
C29 Sn1 C23 C24 121.9(10) . .
C17 Sn1 C23 C24 -3.7(11) . .
S2 Sn1 C23 C24 -117.4(10) . .
C28 C23 C24 C25 3(2) . .
Sn1 C23 C24 C25 179.3(10) . .
C23 C24 C25 C26 -1(2) . .
C24 C25 C26 C27 0(2) . .
C25 C26 C27 C28 0(2) . .
C26 C27 C28 C23 2(2) . .
C24 C23 C28 C27 -3(2) . .
Sn1 C23 C28 C27 -179.4(10) . .
C17 Sn1 C29 C34 -67.0(12) . .
C23 Sn1 C29 C34 171.4(10) . .
S2 Sn1 C29 C34 63.6(11) . .
C17 Sn1 C29 C30 114.3(9) . .
C23 Sn1 C29 C30 -7.3(10) . .
S2 Sn1 C29 C30 -115.2(8) . .
C34 C29 C30 C31 1.8(17) . .
Sn1 C29 C30 C31 -179.4(8) . .
C29 C30 C31 C32 0.4(17) . .
C30 C31 C32 C33 -1.0(18) . .
C31 C32 C33 C34 -0.5(18) . .
C30 C29 C34 C33 -3.3(18) . .
Sn1 C29 C34 C33 178.0(9) . .
C32 C33 C34 C29 2.7(18) . .
